data_4078752
loop_
_publ_author_name
'Herrmann, Christoph'
'Salas, Paloma F.'
'Patrick, Brian O.'
'Kock, Carmen de'
'Smith, Peter J.'
'Adam, Michael J.'
'Orvig, Chris'

_publ_section_title
;
 Modular Synthesis of 1,2- and 1,1&#x2032;-Disubstituted Ferrocenyl
 Carbohydrate Chloroquine and Mefloquine Conjugates as Potential
 Antimalarial Agents
;
_journal_issue 16
_journal_name_full Organometallics
_journal_page_first 5748
_journal_paper_doi 10.1021/om300392q
_journal_volume 31
_journal_year 2012
_chemical_formula_sum 'C27 H23 F6 Fe N O4'
_chemical_formula_weight 595.31
_chemical_name_systematic
;
 ?
;
_space_group_IT_number 19
_symmetry_cell_setting orthorhombic
_symmetry_space_group_name_Hall 'P 2ac 2ab'
_symmetry_space_group_name_H-M 'P 21 21 21'
_atom_sites_solution_hydrogens geom
_atom_sites_solution_primary direct
_atom_sites_solution_secondary difmap
_audit_creation_method SHELXL-97
_cell_angle_alpha 90.00
_cell_angle_beta 90.00
_cell_angle_gamma 90.00
_cell_formula_units_Z 4
_cell_length_a 9.5834(9)
_cell_length_b 15.1988(14)
_cell_length_c 16.8616(15)
_cell_measurement_reflns_used 9956
_cell_measurement_temperature 90.0(1)
_cell_measurement_theta_max 30.07
_cell_measurement_theta_min 2.44
_cell_volume 2456.0(4)
_computing_structure_refinement 'SHELXL-97 (Sheldrick, 2008)'
_diffrn_ambient_temperature 90.0(1)
_diffrn_measured_fraction_theta_full 0.998
_diffrn_measured_fraction_theta_max 0.998
_diffrn_measurement_device_type 'Bruker APEX DUO'
_diffrn_measurement_method 'area detector'
_diffrn_radiation_monochromator graphite
_diffrn_radiation_source 'fine-focus sealed tube'
_diffrn_radiation_type MoK\a
_diffrn_radiation_wavelength 0.71073
_diffrn_reflns_av_R_equivalents 0.0390
_diffrn_reflns_av_sigmaI/netI 0.0285
_diffrn_reflns_limit_h_max 12
_diffrn_reflns_limit_h_min -13
_diffrn_reflns_limit_k_max 21
_diffrn_reflns_limit_k_min -21
_diffrn_reflns_limit_l_max 23
_diffrn_reflns_limit_l_min -23
_diffrn_reflns_number 41919
_diffrn_reflns_theta_full 30.15
_diffrn_reflns_theta_max 30.15
_diffrn_reflns_theta_min 1.80
_exptl_absorpt_coefficient_mu 0.696
_exptl_absorpt_correction_T_max 0.979
_exptl_absorpt_correction_T_min 0.918
_exptl_absorpt_correction_type multi-scan
_exptl_crystal_colour orange
_exptl_crystal_density_diffrn 1.610
_exptl_crystal_density_method 'not measured'
_exptl_crystal_description needle
_exptl_crystal_F_000 1216
_exptl_crystal_size_max 0.18
_exptl_crystal_size_mid 0.07
_exptl_crystal_size_min 0.03
_refine_diff_density_max 0.365
_refine_diff_density_min -0.215
_refine_diff_density_rms 0.050
_refine_ls_abs_structure_details 'Flack H D (1983), Acta Cryst. A39, 876-881'
_refine_ls_abs_structure_Flack -0.006(8)
_refine_ls_extinction_method none
_refine_ls_goodness_of_fit_ref 1.018
_refine_ls_hydrogen_treatment constr
_refine_ls_matrix_type full
_refine_ls_number_parameters 353
_refine_ls_number_reflns 7234
_refine_ls_number_restraints 0
_refine_ls_restrained_S_all 1.018
_refine_ls_R_factor_all 0.0329
_refine_ls_R_factor_gt 0.0270
_refine_ls_shift/su_max 0.000
_refine_ls_shift/su_mean 0.000
_refine_ls_structure_factor_coef Fsqd
_refine_ls_weighting_details 'calc w=1/[\s^2^(Fo^2^)+(0.0351P)^2^+0.3437P] where P=(Fo^2^+2Fc^2^)/3'
_refine_ls_weighting_scheme calc
_refine_ls_wR_factor_gt 0.0615
_refine_ls_wR_factor_ref 0.0638
_reflns_number_gt 6611
_reflns_number_total 7234
_reflns_threshold_expression >2\s(I)
_cod_data_source_file om300392q_si_002.cif
_cod_data_source_block co384
_cod_depositor_comments 'Adding full bibliography for 4078752--4078756.cif.'
_cod_original_sg_symbol_H-M 'P 212121'
_cod_database_code 4078752

loop_
_symmetry_equiv_pos_as_xyz
'x, y, z'
'x+1/2, -y+1/2, -z'
'-x, y+1/2, -z+1/2'
'-x+1/2, -y, z+1/2'

loop_
_atom_site_label
_atom_site_type_symbol
_atom_site_fract_x
_atom_site_fract_y
_atom_site_fract_z
_atom_site_U_iso_or_equiv
_atom_site_adp_type
_atom_site_occupancy
_atom_site_symmetry_multiplicity
_atom_site_calc_flag
_atom_site_refinement_flags
C1 C 0.00582(15) 0.04224(9) 0.08888(9) 0.0126(3) Uani 1 1 d .
C2 C -0.02784(14) 0.10510(10) 0.14826(8) 0.0125(2) Uani 1 1 d .
C3 C -0.16161(17) 0.08132(9) 0.17880(9) 0.0155(3) Uani 1 1 d .
H3 H -0.2112 0.1115 0.2193 0.019 Uiso 1 1 calc R
C4 C -0.20797(16) 0.00439(10) 0.13792(9) 0.0168(3) Uani 1 1 d .
H4 H -0.2941 -0.0251 0.1465 0.020 Uiso 1 1 calc R
C5 C -0.10373(16) -0.02080(10) 0.08222(9) 0.0157(3) Uani 1 1 d .
H5 H -0.1066 -0.0699 0.0475 0.019 Uiso 1 1 calc R
C6 C 0.06563(16) 0.17787(9) 0.17406(9) 0.0129(3) Uani 1 1 d .
H6 H 0.1145 0.2038 0.1272 0.015 Uiso 1 1 calc R
C8 C 0.26420(16) 0.20444(10) 0.25320(9) 0.0140(3) Uani 1 1 d .
H8 H 0.3191 0.2264 0.2068 0.017 Uiso 1 1 calc R
C9 C 0.18628(17) 0.28079(10) 0.29177(9) 0.0171(3) Uani 1 1 d .
H9A H 0.1449 0.2611 0.3426 0.021 Uiso 1 1 calc R
H9B H 0.2525 0.3291 0.3033 0.021 Uiso 1 1 calc R
C10 C 0.07209(18) 0.31398(10) 0.23745(10) 0.0190(3) Uani 1 1 d .
H10A H 0.0150 0.3583 0.2658 0.023 Uiso 1 1 calc R
H10B H 0.1144 0.3428 0.1906 0.023 Uiso 1 1 calc R
C12 C 0.36066(16) 0.16168(10) 0.31206(9) 0.0168(3) Uani 1 1 d .
H12A H 0.4223 0.2069 0.3358 0.020 Uiso 1 1 calc R
H12B H 0.3052 0.1348 0.3552 0.020 Uiso 1 1 calc R
C14 C 0.53844(19) 0.05894(12) 0.32959(12) 0.0264(4) Uani 1 1 d .
H14A H 0.5971 0.1055 0.3519 0.040 Uiso 1 1 calc R
H14B H 0.5974 0.0157 0.3024 0.040 Uiso 1 1 calc R
H14C H 0.4867 0.0299 0.3723 0.040 Uiso 1 1 calc R
C16 C 0.22954(15) -0.01401(9) 0.06580(9) 0.0122(3) Uani 1 1 d .
C17 C 0.23944(15) -0.05097(9) 0.13985(9) 0.0130(3) Uani 1 1 d .
H17 H 0.1754 -0.0365 0.1808 0.016 Uiso 1 1 calc R
C18 C 0.34830(14) -0.11103(9) 0.15233(8) 0.0115(2) Uani 1 1 d .
C20 C 0.42912(15) -0.10063(10) 0.02587(8) 0.0116(2) Uani 1 1 d .
C21 C 0.52058(15) -0.12928(9) -0.03612(9) 0.0132(3) Uani 1 1 d .
C22 C 0.51749(16) -0.08991(10) -0.10920(8) 0.0154(3) Uani 1 1 d .
H22 H 0.5785 -0.1098 -0.1498 0.018 Uiso 1 1 calc R
C23 C 0.42418(16) -0.01988(10) -0.12463(9) 0.0159(3) Uani 1 1 d .
H23 H 0.4268 0.0092 -0.1745 0.019 Uiso 1 1 calc R
C24 C 0.33086(16) 0.00612(9) -0.06879(8) 0.0143(3) Uani 1 1 d .
H24 H 0.2664 0.0519 -0.0803 0.017 Uiso 1 1 calc R
C25 C 0.32947(16) -0.03493(9) 0.00682(8) 0.0117(2) Uani 1 1 d .
C26 C 0.36567(16) -0.15331(10) 0.23300(9) 0.0140(3) Uani 1 1 d .
C27 C 0.61566(16) -0.20621(11) -0.02207(9) 0.0165(3) Uani 1 1 d .
C28 C -0.1747(2) 0.22779(10) 0.01228(10) 0.0228(3) Uani 1 1 d .
H28 H -0.1168 0.2758 0.0271 0.027 Uiso 1 1 calc R
C29 C -0.14444(18) 0.16439(11) -0.04717(10) 0.0233(3) Uani 1 1 d .
H29 H -0.0626 0.1623 -0.0789 0.028 Uiso 1 1 calc R
C30 C -0.25788(18) 0.10482(12) -0.05069(10) 0.0235(3) Uani 1 1 d .
H30 H -0.2654 0.0559 -0.0855 0.028 Uiso 1 1 calc R
C31 C -0.35808(17) 0.13042(11) 0.00634(11) 0.0236(4) Uani 1 1 d .
H31 H -0.4443 0.1017 0.0166 0.028 Uiso 1 1 calc R
C32 C -0.30716(18) 0.20665(11) 0.04575(11) 0.0239(3) Uani 1 1 d .
H32 H -0.3531 0.2379 0.0870 0.029 Uiso 1 1 calc R
N19 N 0.43943(13) -0.13789(8) 0.09915(7) 0.0119(2) Uani 1 1 d .
O7 O 0.16443(12) 0.13980(6) 0.22688(6) 0.01410(19) Uani 1 1 d .
O11 O -0.01533(11) 0.24264(7) 0.21206(7) 0.0169(2) Uani 1 1 d .
O13 O 0.44333(12) 0.09598(8) 0.27487(7) 0.0228(2) Uani 1 1 d .
O15 O 0.12731(11) 0.04290(7) 0.04325(6) 0.0145(2) Uani 1 1 d .
F1 F 0.27845(10) -0.11986(7) 0.28702(5) 0.0220(2) Uani 1 1 d .
F2 F 0.49540(10) -0.14204(7) 0.26122(5) 0.0207(2) Uani 1 1 d .
F3 F 0.34319(11) -0.24006(6) 0.23059(5) 0.0206(2) Uani 1 1 d .
F4 F 0.70930(10) -0.19179(7) 0.03565(6) 0.0215(2) Uani 1 1 d .
F5 F 0.68925(11) -0.22638(7) -0.08743(6) 0.0282(2) Uani 1 1 d .
F6 F 0.54563(11) -0.27927(6) -0.00211(6) 0.0217(2) Uani 1 1 d .
Fe1 Fe -0.17205(2) 0.104187(13) 0.059939(12) 0.01188(5) Uani 1 1 d .

loop_
_atom_site_aniso_label
_atom_site_aniso_U_11
_atom_site_aniso_U_22
_atom_site_aniso_U_33
_atom_site_aniso_U_23
_atom_site_aniso_U_13
_atom_site_aniso_U_12
C1 0.0116(6) 0.0134(6) 0.0130(6) 0.0018(5) -0.0022(5) 0.0019(5)
C2 0.0112(6) 0.0133(6) 0.0128(6) 0.0013(6) -0.0013(5) 0.0009(6)
C3 0.0135(7) 0.0177(7) 0.0153(6) 0.0017(5) -0.0015(6) 0.0020(6)
C4 0.0150(7) 0.0146(7) 0.0208(7) 0.0034(6) -0.0037(6) -0.0017(5)
C5 0.0169(7) 0.0112(6) 0.0191(7) 0.0008(5) -0.0046(6) 0.0004(5)
C6 0.0137(7) 0.0140(7) 0.0109(6) -0.0009(5) -0.0017(5) 0.0003(5)
C8 0.0136(7) 0.0128(6) 0.0156(7) -0.0016(5) -0.0016(5) -0.0037(5)
C9 0.0179(7) 0.0155(7) 0.0181(7) -0.0048(5) -0.0002(6) -0.0033(6)
C10 0.0223(8) 0.0132(7) 0.0215(8) -0.0032(6) 0.0000(6) 0.0003(6)
C12 0.0152(7) 0.0160(7) 0.0192(7) -0.0009(6) -0.0024(6) -0.0035(5)
C14 0.0199(8) 0.0228(8) 0.0366(10) 0.0033(7) -0.0076(8) 0.0007(7)
C16 0.0115(6) 0.0113(6) 0.0137(6) -0.0012(5) -0.0021(6) 0.0010(5)
C17 0.0122(7) 0.0145(7) 0.0123(6) -0.0010(5) 0.0013(5) 0.0016(5)
C18 0.0134(6) 0.0119(6) 0.0092(5) -0.0006(5) -0.0003(5) -0.0001(5)
C20 0.0119(6) 0.0118(6) 0.0111(6) -0.0016(6) -0.0009(5) -0.0016(5)
C21 0.0110(6) 0.0159(6) 0.0126(6) -0.0018(5) 0.0007(5) 0.0003(5)
C22 0.0139(7) 0.0198(8) 0.0125(6) -0.0019(5) 0.0013(5) -0.0010(6)
C23 0.0175(7) 0.0183(7) 0.0119(6) 0.0034(6) -0.0006(6) -0.0020(6)
C24 0.0155(6) 0.0134(6) 0.0139(6) 0.0020(5) -0.0028(6) -0.0014(6)
C25 0.0117(6) 0.0119(6) 0.0113(6) -0.0014(5) -0.0017(6) -0.0016(6)
C26 0.0146(7) 0.0155(6) 0.0120(6) -0.0007(5) 0.0004(5) 0.0039(5)
C27 0.0144(7) 0.0191(7) 0.0159(7) -0.0007(6) 0.0024(6) 0.0041(6)
C28 0.0232(8) 0.0157(7) 0.0296(8) 0.0060(6) -0.0106(7) -0.0013(7)
C29 0.0232(8) 0.0267(8) 0.0198(8) 0.0092(6) -0.0030(6) 0.0015(6)
C30 0.0268(8) 0.0227(7) 0.0209(7) 0.0015(7) -0.0118(6) 0.0007(7)
C31 0.0142(8) 0.0254(8) 0.0312(9) 0.0082(7) -0.0090(7) -0.0007(6)
C32 0.0201(8) 0.0213(7) 0.0304(9) 0.0016(6) -0.0049(7) 0.0080(6)
N19 0.0110(6) 0.0136(6) 0.0110(5) 0.0000(4) -0.0007(4) -0.0005(5)
O7 0.0130(5) 0.0129(4) 0.0164(5) -0.0004(4) -0.0047(4) -0.0016(4)
O11 0.0152(5) 0.0157(5) 0.0198(5) -0.0044(4) -0.0011(4) 0.0020(4)
O13 0.0207(6) 0.0205(6) 0.0272(6) -0.0037(5) -0.0080(5) 0.0034(5)
O15 0.0132(5) 0.0153(5) 0.0150(5) 0.0019(4) 0.0003(4) 0.0053(4)
F1 0.0258(5) 0.0285(5) 0.0117(4) 0.0010(4) 0.0054(4) 0.0121(4)
F2 0.0175(4) 0.0282(5) 0.0162(4) 0.0014(4) -0.0067(4) 0.0013(4)
F3 0.0291(5) 0.0155(4) 0.0170(4) 0.0038(3) 0.0008(4) 0.0001(4)
F4 0.0146(4) 0.0269(5) 0.0231(5) 0.0013(4) -0.0043(4) 0.0033(4)
F5 0.0302(6) 0.0355(6) 0.0189(4) 0.0016(4) 0.0108(4) 0.0169(5)
F6 0.0238(5) 0.0144(4) 0.0268(5) -0.0023(4) -0.0007(4) 0.0015(4)
Fe1 0.01025(8) 0.01129(8) 0.01411(9) 0.00068(8) -0.00287(8) 0.00044(8)

loop_
_atom_type_symbol
_atom_type_description
_atom_type_scat_dispersion_real
_atom_type_scat_dispersion_imag
_atom_type_scat_source
C C 0.0033 0.0016 'International Tables Vol C Tables 4.2.6.8 and 6.1.1.4'
H H 0.0000 0.0000 'International Tables Vol C Tables 4.2.6.8 and 6.1.1.4'
N N 0.0061 0.0033 'International Tables Vol C Tables 4.2.6.8 and 6.1.1.4'
O O 0.0106 0.0060 'International Tables Vol C Tables 4.2.6.8 and 6.1.1.4'
F F 0.0171 0.0103 'International Tables Vol C Tables 4.2.6.8 and 6.1.1.4'
Fe Fe 0.3463 0.8444 'International Tables Vol C Tables 4.2.6.8 and 6.1.1.4'

loop_
_geom_angle_atom_site_label_1
_geom_angle_atom_site_label_2
_geom_angle_atom_site_label_3
_geom_angle
O15 C1 C2 124.96(13)
O15 C1 C5 125.15(13)
C2 C1 C5 109.89(13)
O15 C1 Fe1 124.82(10)
C2 C1 Fe1 70.32(8)
C5 C1 Fe1 70.78(8)
C1 C2 C3 106.72(13)
C1 C2 C6 124.68(13)
C3 C2 C6 128.54(13)
C1 C2 Fe1 68.49(8)
C3 C2 Fe1 69.63(8)
C6 C2 Fe1 128.96(11)
C2 C3 C4 108.21(13)
C2 C3 Fe1 69.27(8)
C4 C3 Fe1 69.48(8)
C2 C3 H3 125.9
C4 C3 H3 125.9
Fe1 C3 H3 126.9
C5 C4 C3 108.68(13)
C5 C4 Fe1 69.86(9)
C3 C4 Fe1 69.46(8)
C5 C4 H4 125.7
C3 C4 H4 125.7
Fe1 C4 H4 126.6
C4 C5 C1 106.50(13)
C4 C5 Fe1 69.31(9)
C1 C5 Fe1 68.03(8)
C4 C5 H5 126.7
C1 C5 H5 126.7
Fe1 C5 H5 127.4
O11 C6 O7 111.49(11)
O11 C6 C2 108.72(12)
O7 C6 C2 106.34(11)
O11 C6 H6 110.1
O7 C6 H6 110.1
C2 C6 H6 110.1
O7 C8 C12 108.45(12)
O7 C8 C9 108.97(12)
C12 C8 C9 110.38(12)
O7 C8 H8 109.7
C12 C8 H8 109.7
C9 C8 H8 109.7
C10 C9 C8 110.46(12)
C10 C9 H9A 109.6
C8 C9 H9A 109.6
C10 C9 H9B 109.6
C8 C9 H9B 109.6
H9A C9 H9B 108.1
O11 C10 C9 110.53(12)
O11 C10 H10A 109.5
C9 C10 H10A 109.5
O11 C10 H10B 109.5
C9 C10 H10B 109.5
H10A C10 H10B 108.1
O13 C12 C8 110.80(12)
O13 C12 H12A 109.5
C8 C12 H12A 109.5
O13 C12 H12B 109.5
C8 C12 H12B 109.5
H12A C12 H12B 108.1
O13 C14 H14A 109.5
O13 C14 H14B 109.5
H14A C14 H14B 109.5
O13 C14 H14C 109.5
H14A C14 H14C 109.5
H14B C14 H14C 109.5
O15 C16 C17 124.34(13)
O15 C16 C25 115.66(13)
C17 C16 C25 120.00(13)
C16 C17 C18 117.03(13)
C16 C17 H17 121.5
C18 C17 H17 121.5
N19 C18 C17 126.39(13)
N19 C18 C26 114.05(12)
C17 C18 C26 119.54(12)
N19 C20 C25 123.14(13)
N19 C20 C21 119.41(13)
C25 C20 C21 117.44(13)
C22 C21 C20 120.70(14)
C22 C21 C27 119.68(13)
C20 C21 C27 119.56(13)
C21 C22 C23 120.52(14)
C21 C22 H22 119.7
C23 C22 H22 119.7
C24 C23 C22 120.53(14)
C24 C23 H23 119.7
C22 C23 H23 119.7
C23 C24 C25 120.08(14)
C23 C24 H24 120.0
C25 C24 H24 120.0
C16 C25 C20 117.01(12)
C16 C25 C24 122.55(13)
C20 C25 C24 120.43(13)
F3 C26 F1 107.16(12)
F3 C26 F2 106.61(12)
F1 C26 F2 106.80(12)
F3 C26 C18 111.95(12)
F1 C26 C18 112.47(12)
F2 C26 C18 111.49(12)
F6 C27 F4 106.73(13)
F6 C27 F5 106.24(12)
F4 C27 F5 106.33(12)
F6 C27 C21 112.39(12)
F4 C27 C21 113.16(13)
F5 C27 C21 111.52(13)
C29 C28 C32 107.94(15)
C29 C28 Fe1 69.60(9)
C32 C28 Fe1 69.40(9)
C29 C28 H28 126.0
C32 C28 H28 126.0
Fe1 C28 H28 126.5
C30 C29 C28 107.87(15)
C30 C29 Fe1 69.58(9)
C28 C29 Fe1 69.71(9)
C30 C29 H29 126.1
C28 C29 H29 126.1
Fe1 C29 H29 126.2
C31 C30 C29 108.48(15)
C31 C30 Fe1 69.69(9)
C29 C30 Fe1 69.81(9)
C31 C30 H30 125.8
C29 C30 H30 125.8
Fe1 C30 H30 126.3
C30 C31 C32 108.01(15)
C30 C31 Fe1 69.74(9)
C32 C31 Fe1 69.64(9)
C30 C31 H31 126.0
C32 C31 H31 126.0
Fe1 C31 H31 126.2
C31 C32 C28 107.70(15)
C31 C32 Fe1 69.54(9)
C28 C32 Fe1 69.71(9)
C31 C32 H32 126.1
C28 C32 H32 126.1
Fe1 C32 H32 126.2
C18 N19 C20 116.13(12)
C6 O7 C8 110.93(11)
C6 O11 C10 110.01(12)
C14 O13 C12 110.57(13)
C16 O15 C1 116.22(11)
C1 Fe1 C2 41.19(6)
C1 Fe1 C3 68.84(6)
C2 Fe1 C3 41.10(6)
C1 Fe1 C4 68.73(6)
C2 Fe1 C4 69.32(6)
C3 Fe1 C4 41.05(6)
C1 Fe1 C31 160.43(7)
C2 Fe1 C31 156.73(7)
C3 Fe1 C31 120.84(7)
C4 Fe1 C31 106.51(7)
C1 Fe1 C30 124.56(7)
C2 Fe1 C30 160.92(6)
C3 Fe1 C30 157.08(7)
C4 Fe1 C30 121.74(7)
C31 Fe1 C30 40.57(7)
C1 Fe1 C32 157.78(7)
C2 Fe1 C32 120.84(7)
C3 Fe1 C32 106.08(7)
C4 Fe1 C32 122.49(7)
C31 Fe1 C32 40.82(7)
C30 Fe1 C32 68.46(7)
C1 Fe1 C29 108.37(7)
C2 Fe1 C29 123.86(6)
C3 Fe1 C29 160.15(7)
C4 Fe1 C29 157.93(7)
C31 Fe1 C29 68.50(7)
C30 Fe1 C29 40.61(7)
C32 Fe1 C29 68.67(7)
C1 Fe1 C28 122.49(7)
C2 Fe1 C28 106.88(6)
C3 Fe1 C28 122.99(6)
C4 Fe1 C28 159.47(7)
C31 Fe1 C28 68.60(7)
C30 Fe1 C28 68.34(7)
C32 Fe1 C28 40.89(7)
C29 Fe1 C28 40.69(7)
C1 Fe1 C5 41.19(6)
C2 Fe1 C5 69.74(6)
C3 Fe1 C5 69.19(6)
C4 Fe1 C5 40.83(6)
C31 Fe1 C5 122.92(7)
C30 Fe1 C5 107.57(7)
C32 Fe1 C5 159.16(7)
C29 Fe1 C5 122.52(7)
C28 Fe1 C5 158.52(7)

loop_
_geom_bond_atom_site_label_1
_geom_bond_atom_site_label_2
_geom_bond_distance
C1 O15 1.3956(18)
C1 C2 1.421(2)
C1 C5 1.426(2)
C1 Fe1 2.0075(15)
C2 C3 1.428(2)
C2 C6 1.488(2)
C2 Fe1 2.0318(14)
C3 C4 1.428(2)
C3 Fe1 2.0365(15)
C3 H3 0.9500
C4 C5 1.424(2)
C4 Fe1 2.0368(15)
C4 H4 0.9500
C5 Fe1 2.0442(15)
C5 H5 0.9500
C6 O11 1.4076(18)
C6 O7 1.4228(17)
C6 H6 1.0000
C8 O7 1.4409(17)
C8 C12 1.504(2)
C8 C9 1.526(2)
C8 H8 1.0000
C9 C10 1.514(2)
C9 H9A 0.9900
C9 H9B 0.9900
C10 O11 1.4356(19)
C10 H10A 0.9900
C10 H10B 0.9900
C12 O13 1.4206(19)
C12 H12A 0.9900
C12 H12B 0.9900
C14 O13 1.414(2)
C14 H14A 0.9800
C14 H14B 0.9800
C14 H14C 0.9800
C16 O15 1.3611(17)
C16 C17 1.372(2)
C16 C25 1.417(2)
C17 C18 1.402(2)
C17 H17 0.9500
C18 N19 1.3166(18)
C18 C26 1.5136(19)
C20 N19 1.3628(18)
C20 C25 1.418(2)
C20 C21 1.4320(19)
C21 C22 1.370(2)
C21 C27 1.501(2)
C22 C23 1.414(2)
C22 H22 0.9500
C23 C24 1.357(2)
C23 H23 0.9500
C24 C25 1.4195(18)
C24 H24 0.9500
C26 F3 1.3365(17)
C26 F1 1.3367(17)
C26 F2 1.3422(18)
C27 F6 1.3405(19)
C27 F4 1.3418(19)
C27 F5 1.3438(18)
C28 C29 1.420(2)
C28 C32 1.426(3)
C28 Fe1 2.0434(15)
C28 H28 0.9500
C29 C30 1.416(2)
C29 Fe1 2.0419(16)
C29 H29 0.9500
C30 C31 1.414(3)
C30 Fe1 2.0388(16)
C30 H30 0.9500
C31 C32 1.422(2)
C31 Fe1 2.0381(16)
C31 H31 0.9500
C32 Fe1 2.0394(16)
C32 H32 0.9500

loop_
_geom_torsion_atom_site_label_1
_geom_torsion_atom_site_label_2
_geom_torsion_atom_site_label_3
_geom_torsion_atom_site_label_4
_geom_torsion
O15 C1 C2 C3 178.73(13)
C5 C1 C2 C3 -0.53(16)
Fe1 C1 C2 C3 59.40(10)
O15 C1 C2 C6 -4.0(2)
C5 C1 C2 C6 176.77(13)
Fe1 C1 C2 C6 -123.31(14)
O15 C1 C2 Fe1 119.33(14)
C5 C1 C2 Fe1 -59.92(10)
C1 C2 C3 C4 0.07(16)
C6 C2 C3 C4 -177.09(14)
Fe1 C2 C3 C4 58.74(10)
C1 C2 C3 Fe1 -58.67(9)
C6 C2 C3 Fe1 124.17(15)
C2 C3 C4 C5 0.41(17)
Fe1 C3 C4 C5 59.02(10)
C2 C3 C4 Fe1 -58.61(10)
C3 C4 C5 C1 -0.72(16)
Fe1 C4 C5 C1 58.06(10)
C3 C4 C5 Fe1 -58.78(10)
O15 C1 C5 C4 -178.48(13)
C2 C1 C5 C4 0.78(16)
Fe1 C1 C5 C4 -58.87(10)
O15 C1 C5 Fe1 -119.60(14)
C2 C1 C5 Fe1 59.65(10)
C1 C2 C6 O11 160.32(13)
C3 C2 C6 O11 -23.0(2)
Fe1 C2 C6 O11 71.12(15)
C1 C2 C6 O7 -79.52(17)
C3 C2 C6 O7 97.17(17)
Fe1 C2 C6 O7 -168.73(10)
O7 C8 C9 C10 -51.42(16)
C12 C8 C9 C10 -170.42(13)
C8 C9 C10 O11 52.13(17)
O7 C8 C12 O13 66.22(15)
C9 C8 C12 O13 -174.47(12)
O15 C16 C17 C18 177.58(13)
C25 C16 C17 C18 -2.0(2)
C16 C17 C18 N19 -2.5(2)
C16 C17 C18 C26 179.36(13)
N19 C20 C21 C22 -176.63(14)
C25 C20 C21 C22 4.5(2)
N19 C20 C21 C27 6.5(2)
C25 C20 C21 C27 -172.46(13)
C20 C21 C22 C23 0.3(2)
C27 C21 C22 C23 177.19(14)
C21 C22 C23 C24 -3.7(2)
C22 C23 C24 C25 2.2(2)
O15 C16 C25 C20 -173.90(12)
C17 C16 C25 C20 5.7(2)
O15 C16 C25 C24 5.2(2)
C17 C16 C25 C24 -175.15(13)
N19 C20 C25 C16 -5.7(2)
C21 C20 C25 C16 173.19(13)
N19 C20 C25 C24 175.17(13)
C21 C20 C25 C24 -6.0(2)
C23 C24 C25 C16 -176.36(14)
C23 C24 C25 C20 2.7(2)
N19 C18 C26 F3 -63.95(17)
C17 C18 C26 F3 114.41(15)
N19 C18 C26 F1 175.32(12)
C17 C18 C26 F1 -6.32(19)
N19 C18 C26 F2 55.39(17)
C17 C18 C26 F2 -126.26(14)
C22 C21 C27 F6 -118.90(15)
C20 C21 C27 F6 58.04(18)
C22 C21 C27 F4 120.11(15)
C20 C21 C27 F4 -62.95(18)
C22 C21 C27 F5 0.3(2)
C20 C21 C27 F5 177.23(13)
C32 C28 C29 C30 0.33(18)
Fe1 C28 C29 C30 59.34(11)
C32 C28 C29 Fe1 -59.00(11)
C28 C29 C30 C31 -0.28(18)
Fe1 C29 C30 C31 59.14(11)
C28 C29 C30 Fe1 -59.42(11)
C29 C30 C31 C32 0.11(18)
Fe1 C30 C31 C32 59.34(11)
C29 C30 C31 Fe1 -59.22(11)
C30 C31 C32 C28 0.09(18)
Fe1 C31 C32 C28 59.49(11)
C30 C31 C32 Fe1 -59.40(11)
C29 C28 C32 C31 -0.26(18)
Fe1 C28 C32 C31 -59.39(11)
C29 C28 C32 Fe1 59.13(11)
C17 C18 N19 C20 2.7(2)
C26 C18 N19 C20 -179.07(12)
C25 C20 N19 C18 1.6(2)
C21 C20 N19 C18 -177.26(13)
O11 C6 O7 C8 -63.92(15)
C2 C6 O7 C8 177.72(11)
C12 C8 O7 C6 176.94(12)
C9 C8 O7 C6 56.74(15)
O7 C6 O11 C10 63.27(15)
C2 C6 O11 C10 -179.82(12)
C9 C10 O11 C6 -57.24(16)
C8 C12 O13 C14 177.20(13)
C17 C16 O15 C1 -20.0(2)
C25 C16 O15 C1 159.61(12)
C2 C1 O15 C16 101.02(16)
C5 C1 O15 C16 -79.84(17)
Fe1 C1 O15 C16 -169.80(10)
O15 C1 Fe1 C2 -119.50(16)
C5 C1 Fe1 C2 120.48(12)
O15 C1 Fe1 C3 -157.81(14)
C2 C1 Fe1 C3 -38.30(8)
C5 C1 Fe1 C3 82.18(9)
O15 C1 Fe1 C4 158.01(14)
C2 C1 Fe1 C4 -82.49(9)
C5 C1 Fe1 C4 37.99(9)
O15 C1 Fe1 C31 78.7(2)
C2 C1 Fe1 C31 -161.85(18)
C5 C1 Fe1 C31 -41.4(2)
O15 C1 Fe1 C30 43.34(15)
C2 C1 Fe1 C30 162.84(9)
C5 C1 Fe1 C30 -76.67(11)
O15 C1 Fe1 C32 -77.1(2)
C2 C1 Fe1 C32 42.4(2)
C5 C1 Fe1 C32 162.84(16)
O15 C1 Fe1 C29 1.29(14)
C2 C1 Fe1 C29 120.79(9)
C5 C1 Fe1 C29 -118.72(10)
O15 C1 Fe1 C28 -41.34(15)
C2 C1 Fe1 C28 78.16(10)
C5 C1 Fe1 C28 -161.35(9)
O15 C1 Fe1 C5 120.01(16)
C2 C1 Fe1 C5 -120.48(12)
C3 C2 Fe1 C1 -118.44(12)
C6 C2 Fe1 C1 117.90(16)
C1 C2 Fe1 C3 118.44(12)
C6 C2 Fe1 C3 -123.67(16)
C1 C2 Fe1 C4 80.95(9)
C3 C2 Fe1 C4 -37.49(9)
C6 C2 Fe1 C4 -161.16(14)
C1 C2 Fe1 C31 164.68(15)
C3 C2 Fe1 C31 46.2(2)
C6 C2 Fe1 C31 -77.4(2)
C1 C2 Fe1 C30 -48.0(2)
C3 C2 Fe1 C30 -166.45(19)
C6 C2 Fe1 C30 69.9(3)
C1 C2 Fe1 C32 -162.74(9)
C3 C2 Fe1 C32 78.82(11)
C6 C2 Fe1 C32 -44.84(15)
C1 C2 Fe1 C29 -79.03(11)
C3 C2 Fe1 C29 162.54(9)
C6 C2 Fe1 C29 38.87(16)
C1 C2 Fe1 C28 -120.38(10)
C3 C2 Fe1 C28 121.18(10)
C6 C2 Fe1 C28 -2.48(14)
C1 C2 Fe1 C5 37.23(9)
C3 C2 Fe1 C5 -81.21(9)
C6 C2 Fe1 C5 155.12(14)
C2 C3 Fe1 C1 38.39(9)
C4 C3 Fe1 C1 -81.50(10)
C4 C3 Fe1 C2 -119.89(13)
C2 C3 Fe1 C4 119.89(13)
C2 C3 Fe1 C31 -160.59(9)
C4 C3 Fe1 C31 79.52(11)
C2 C3 Fe1 C30 168.66(16)
C4 C3 Fe1 C30 48.8(2)
C2 C3 Fe1 C32 -118.76(10)
C4 C3 Fe1 C32 121.35(10)
C2 C3 Fe1 C29 -47.2(2)
C4 C3 Fe1 C29 -167.09(18)
C2 C3 Fe1 C28 -77.43(11)
C4 C3 Fe1 C28 162.68(10)
C2 C3 Fe1 C5 82.65(10)
C4 C3 Fe1 C5 -37.24(9)
C5 C4 Fe1 C1 -38.32(9)
C3 C4 Fe1 C1 81.79(10)
C5 C4 Fe1 C2 -82.58(9)
C3 C4 Fe1 C2 37.53(9)
C5 C4 Fe1 C3 -120.11(13)
C5 C4 Fe1 C31 121.60(10)
C3 C4 Fe1 C31 -118.29(10)
C5 C4 Fe1 C30 80.04(11)
C3 C4 Fe1 C30 -159.86(10)
C5 C4 Fe1 C32 163.27(9)
C3 C4 Fe1 C32 -76.62(11)
C5 C4 Fe1 C29 48.2(2)
C3 C4 Fe1 C29 168.35(16)
C5 C4 Fe1 C28 -165.50(18)
C3 C4 Fe1 C28 -45.4(2)
C3 C4 Fe1 C5 120.11(13)
C30 C31 Fe1 C1 -47.0(2)
C32 C31 Fe1 C1 -166.28(17)
C30 C31 Fe1 C2 164.25(15)
C32 C31 Fe1 C2 45.0(2)
C30 C31 Fe1 C3 -162.18(10)
C32 C31 Fe1 C3 78.58(11)
C30 C31 Fe1 C4 -119.83(10)
C32 C31 Fe1 C4 120.93(10)
C32 C31 Fe1 C30 -119.24(15)
C30 C31 Fe1 C32 119.24(15)
C30 C31 Fe1 C29 37.40(10)
C32 C31 Fe1 C29 -81.84(11)
C30 C31 Fe1 C28 81.27(11)
C32 C31 Fe1 C28 -37.97(10)
C30 C31 Fe1 C5 -78.27(12)
C32 C31 Fe1 C5 162.49(10)
C31 C30 Fe1 C1 162.68(9)
C29 C30 Fe1 C1 -77.56(12)
C31 C30 Fe1 C2 -160.85(19)
C29 C30 Fe1 C2 -41.1(3)
C31 C30 Fe1 C3 42.4(2)
C29 C30 Fe1 C3 162.20(15)
C31 C30 Fe1 C4 77.95(12)
C29 C30 Fe1 C4 -162.29(10)
C29 C30 Fe1 C31 119.75(15)
C31 C30 Fe1 C32 -37.82(10)
C29 C30 Fe1 C32 81.93(11)
C31 C30 Fe1 C29 -119.75(15)
C31 C30 Fe1 C28 -81.96(11)
C29 C30 Fe1 C28 37.80(11)
C31 C30 Fe1 C5 120.45(10)
C29 C30 Fe1 C5 -119.80(10)
C31 C32 Fe1 C1 167.88(15)
C28 C32 Fe1 C1 48.9(2)
C31 C32 Fe1 C2 -161.01(10)
C28 C32 Fe1 C2 80.04(11)
C31 C32 Fe1 C3 -118.86(10)
C28 C32 Fe1 C3 122.19(10)
C31 C32 Fe1 C4 -77.18(12)
C28 C32 Fe1 C4 163.87(10)
C28 C32 Fe1 C31 -118.95(15)
C31 C32 Fe1 C30 37.60(10)
C28 C32 Fe1 C30 -81.35(11)
C31 C32 Fe1 C29 81.38(11)
C28 C32 Fe1 C29 -37.57(10)
C31 C32 Fe1 C28 118.95(15)
C31 C32 Fe1 C5 -45.2(2)
C28 C32 Fe1 C5 -164.19(17)
C30 C29 Fe1 C1 122.07(10)
C28 C29 Fe1 C1 -118.81(11)
C30 C29 Fe1 C2 165.01(10)
C28 C29 Fe1 C2 -75.87(12)
C30 C29 Fe1 C3 -159.48(18)
C28 C29 Fe1 C3 -40.4(2)
C30 C29 Fe1 C4 43.5(2)
C28 C29 Fe1 C4 162.62(16)
C30 C29 Fe1 C31 -37.37(10)
C28 C29 Fe1 C31 81.75(11)
C28 C29 Fe1 C30 119.12(15)
C30 C29 Fe1 C32 -81.37(11)
C28 C29 Fe1 C32 37.75(10)
C30 C29 Fe1 C28 -119.12(15)
C30 C29 Fe1 C5 78.84(12)
C28 C29 Fe1 C5 -162.04(10)
C29 C28 Fe1 C1 80.35(11)
C32 C28 Fe1 C1 -160.25(9)
C29 C28 Fe1 C2 122.70(10)
C32 C28 Fe1 C2 -117.90(10)
C29 C28 Fe1 C3 164.80(10)
C32 C28 Fe1 C3 -75.80(12)
C29 C28 Fe1 C4 -161.33(17)
C32 C28 Fe1 C4 -41.9(2)
C29 C28 Fe1 C31 -81.49(11)
C32 C28 Fe1 C31 37.91(10)
C29 C28 Fe1 C30 -37.72(10)
C32 C28 Fe1 C30 81.68(11)
C29 C28 Fe1 C32 -119.40(14)
C32 C28 Fe1 C29 119.40(14)
C29 C28 Fe1 C5 45.2(2)
C32 C28 Fe1 C5 164.64(16)
C4 C5 Fe1 C1 118.68(13)
C4 C5 Fe1 C2 81.45(9)
C1 C5 Fe1 C2 -37.22(8)
C4 C5 Fe1 C3 37.43(9)
C1 C5 Fe1 C3 -81.25(10)
C1 C5 Fe1 C4 -118.68(13)
C4 C5 Fe1 C31 -76.61(11)
C1 C5 Fe1 C31 164.71(9)
C4 C5 Fe1 C30 -118.53(10)
C1 C5 Fe1 C30 122.80(9)
C4 C5 Fe1 C32 -43.0(2)
C1 C5 Fe1 C32 -161.72(17)
C4 C5 Fe1 C29 -160.58(9)
C1 C5 Fe1 C29 80.74(11)
C4 C5 Fe1 C28 166.12(16)
C1 C5 Fe1 C28 47.4(2)
